data_7131360
loop_
_publ_author_name
'Lee, Sujin'
'Karkee, Rijan'
'Ben-Akacha, Azza'
'Luong, Derek'
'Vellore Winfred, J. S. Raaj'
'Lin, Xinsong'
'Strubbe, David A.'
'Ma, Biwu'

_publ_section_title
;
 One-dimensional organic metal halide nanoribbons with dual emission.
;
_journal_issue 25
_journal_name_full 'Chemical communications (Cambridge, England)'
_journal_page_first 3711
_journal_page_last 3714
_journal_paper_doi 10.1039/d3cc00044c
_journal_volume 59
_journal_year 2023
_chemical_formula_moiety 'Cl11 Pb3, H2 O, C8 H28 N5'
_chemical_formula_sum 'C8 H30 Cl11 N5 O Pb3'
_chemical_formula_weight 1223.89
_space_group_crystal_system orthorhombic
_space_group_IT_number 61
_space_group_name_Hall '-P 2ac 2ab'
_space_group_name_H-M_alt 'P b c a'
_atom_sites_solution_hydrogens mixed
_atom_sites_solution_primary dual
_audit_creation_date 2023-02-24
_audit_creation_method
;
Olex2 1.5-ac5-024
(compiled 2022.04.12 svn.rca3783a0 for Rigaku Oxford Diffraction, GUI svn.r6498)
;
_audit_update_record
;
2023-02-24 deposited with the CCDC.	2023-03-01 downloaded from the CCDC.
;
_cell_angle_alpha 90
_cell_angle_beta 90
_cell_angle_gamma 90
_cell_formula_units_Z 8
_cell_length_a 11.36620(10)
_cell_length_b 15.87190(10)
_cell_length_c 32.1657(2)
_cell_measurement_reflns_used 112230
_cell_measurement_temperature 149.99(10)
_cell_measurement_theta_max 77.3160
_cell_measurement_theta_min 3.8500
_cell_volume 5802.79(7)
_computing_cell_refinement 'CrysAlisPro 1.171.42.84a (Rigaku OD, 2023)'
_computing_data_collection 'CrysAlisPro 1.171.42.84a (Rigaku OD, 2023)'
_computing_data_reduction 'CrysAlisPro 1.171.42.84a (Rigaku OD, 2023)'
_computing_molecular_graphics 'Olex2 1.5-ac5-024 (Dolomanov et al., 2009)'
_computing_publication_material 'Olex2 1.5-ac5-024 (Dolomanov et al., 2009)'
_computing_structure_refinement 'SHELXL 2018/3 (Sheldrick, 2015)'
_computing_structure_solution 'SHELXT 2018/2 (Sheldrick, 2018)'
_diffrn_ambient_environment N~2~
_diffrn_ambient_temperature 149.99(10)
_diffrn_detector 'Hybrid Pixel Array Detector'
_diffrn_detector_area_resol_mean 10.0000
_diffrn_detector_type HyPix
_diffrn_measured_fraction_theta_full 0.994
_diffrn_measured_fraction_theta_max 0.978
_diffrn_measurement_details
;
List of Runs (angles in degrees, time in seconds):

  # Type    Start    End  Width  t~exp~   \w     \q     \k     \f   Frames
#--------------------------------------------------------------------------
  1  \w   -120.00 -76.00   0.50    0.33    --  -48.09-143.00 -15.00   88
  2  \w     67.00  96.00   0.50    0.33    --   48.09-127.00 154.00   58
  3  \w     37.00  74.00   0.50    1.32    --  107.75-127.00 154.00   74
  4  \w    103.00 178.00   0.50    1.32    --  107.75  14.00 170.00  150
  5  \w    130.00 156.00   0.50    1.32    --  107.75 114.00 -31.00   52
  6  \w      1.00  26.00   0.50    0.33    --  -48.09  19.00-180.00   50
  7  \w    -17.00  18.00   0.50    0.33    --  -48.09  37.00-150.00   70
  8  \w   -119.00 -85.00   0.50    0.33    --  -48.09 -57.00 150.00   68
  9  \w    -17.00  25.00   0.50    0.33    --  -48.09  37.00-120.00   84
 10  \w     35.00 105.00   0.50    1.32    --  107.75 -94.00-150.00  140
 11  \w     67.00 125.00   0.50    1.32    --  107.75-143.00 -15.00  116
 12  \w     40.00  66.00   0.50    1.32    --  107.75 -45.00-150.00   52
 13  \w     39.00  70.00   0.50    1.32    --  107.75 -45.00 150.00   62
 14  \w     36.00  70.00   0.50    1.32    --  107.75 -45.00  60.00   68
 15  \w     41.00  93.00   0.50    1.32    --  107.75-125.00 -60.00  104
 16  \w     35.00  98.00   0.50    1.32    --  107.75 -94.00-180.00  126
 17  \w     43.00  69.00   0.50    1.32    --  107.75 -45.00  90.00   52
 18  \w     36.00  63.00   0.50    1.32    --  107.75 -45.00  30.00   54
 19  \w     70.00 103.00   0.50    1.32    --  107.75 -94.00-120.00   66
 20  \w    -44.00   9.00   0.50    0.33    --  -48.09  57.00  30.00  106
 21  \w   -115.00 -82.00   0.50    0.33    --  -48.09 -57.00-120.00   66
 22  \w     57.00  94.00   0.50    0.33    --   48.09-125.00 -90.00   74
 23  \w     35.00  87.00   0.50    0.33    --   48.09  56.00 -80.98  104
 24  \w     34.00  61.00   0.50    0.33    --   48.09  56.00  89.65   54
 25  \w     93.00 119.00   0.50    0.33    --   48.09  56.00  67.02   52
 26  \w     76.00 118.00   0.50    0.33    --   48.09  19.00-120.00   84
 27  \w     34.00  67.00   0.50    0.33    --   48.09  54.00 150.52   66
 28  \w     38.00  72.00   0.50    0.33    --   48.09  19.00-120.00   68
 29  \w     91.00 120.00   0.50    0.33    --   48.09  56.00-153.39   58
 30  \w     34.00  65.00   0.50    0.33    --   48.09  56.00  42.44   62
 31  \w     78.00 121.00   0.50    0.33    --   48.09  55.00 173.90   86
 32  \w     76.00 121.00   0.50    0.33    --   48.09  56.00 -23.03   90
 33  \w     36.00 119.00   0.50    0.33    --   48.09  19.00 120.00  166
 34  \w     78.00 104.00   0.50    0.33    --   48.09  56.00-126.75   52
 35  \w     34.00  65.00   0.50    0.33    --   48.09  55.00 173.90   62
 36  \w     34.00  60.00   0.50    0.33    --   48.09  56.00-105.07   52
 37  \w     34.00  75.00   0.50    0.33    --   48.09  56.00 -44.50   82
 38  \w     36.00  63.00   0.50    0.33    --   48.09  56.00 108.32   54
 39  \w     83.00 119.00   0.50    0.33    --   48.09  56.00  15.70   72
 40  \w     34.00  60.00   0.50    0.33    --   48.09  56.00  15.70   52
 41  \w     34.00  63.00   0.50    0.33    --   48.09  56.00-153.39   58
 42  \w     35.00  72.00   0.50    0.33    --   48.09  56.00 -23.03   74
 43  \w     34.00  60.00   0.50    0.33    --   48.09  56.00-126.75   52
 44  \w     35.00  61.00   0.50    0.33    --   48.09  56.00  67.02   52
 45  \w    -98.00 -72.00   0.50    1.32    --  -86.25 -51.00   2.66   52
 46  \w    -98.00 -72.00   0.50    1.32    --  -86.25 -55.00-155.04   52
 47  \w    -98.00 -72.00   0.50    1.32    --  -86.25 -55.00-177.70   52
 48  \w   -113.00 -72.00   0.50    1.32    --  -86.25 -55.00  18.37   82
 49  \w    -98.00 -72.00   0.50    1.32    --  -86.25 -53.00-126.31   52
 50  \w   -120.00 -72.00   0.50    1.32    --  -86.25 -55.00 -70.28   96
 51  \w    -98.00 -72.00   0.50    1.32    --  -86.25 -55.00 -91.63   52
 52  \w    -98.00 -73.00   0.50    1.32    --  -86.25 -50.00  47.07   50
 53  \w   -102.00 -72.00   0.50    1.32    --  -86.25 -51.00 -46.74   60
 54  \w    -97.00 -72.00   0.50    1.32    --  -86.25 -55.00  65.58   50
 55  \w    -97.00 -72.00   0.50    1.32    --  -86.25 -54.00 127.00   50
 56  \w    -97.00 -72.00   0.50    1.32    --  -86.25 -53.00  -9.08   50
 57  \w    -98.00 -72.00   0.50    1.32    --  -86.25 -54.00  75.24   52
 58  \w    -98.00 -72.00   0.50    1.32    --  -86.25 -55.00 105.93   52
 59  \w    -97.00 -72.00   0.50    1.32    --  -86.25 -55.00  87.41   50
 60  \w    -97.00 -72.00   0.50    1.32    --  -86.25 -54.00-115.67   50
 61  \w   -100.00 -74.00   0.50    1.32    --  -86.25 -53.00  29.93   52
 62  \w    -49.00 -23.00   0.50    1.32    --  -86.25  61.00  60.00   52
 63  \w    -98.00 -72.00   0.50    1.32    --  -86.25 -54.00 143.76   52
 64  \w    -97.00 -72.00   0.50    1.32    --  -86.25 -53.00 155.20   50
 65  \w   -149.00-123.00   0.50    1.32    --  -86.25 -55.00 -29.99   52
 66  \w    -99.00 -73.00   0.50    1.32    --  -86.25 -53.00 -52.00   52
 67  \w    -97.00 -72.00   0.50    1.32    --  -86.25 -53.00-146.94   50
 68  \w   -135.00-109.00   0.50    1.32    --  -86.25 -53.00 155.20   52
 69  \w    -97.00 -72.00   0.50    1.32    --  -86.25 -55.00-102.97   50
 70  \w   -159.00-132.00   0.50    1.32    --  -86.25 -55.00-177.70   54
 71  \w    -98.00 -72.00   0.50    1.32    --  -86.25 -53.00  39.96   52
 72  \w    -97.00 -72.00   0.50    1.32    --  -86.25 -54.00-170.76   50
 73  \w    -98.00 -72.00   0.50    1.32    --  -86.25 -55.00 119.61   52
 74  \w    -98.00 -72.00   0.50    1.32    --  -86.25 -51.00 -25.02   52
 75  \w    -98.00 -72.00   0.50    1.32    --  -86.25 -53.00-133.07   52
 76  \w    -98.00 -72.00   0.50    1.32    --  -86.25 -55.00 168.61   52
 77  \w    -98.00 -72.00   0.50    1.32    --  -86.25 -55.00 -83.34   52
 78  \w    -99.00 -72.00   0.50    1.32    --  -86.25 -55.00 -29.99   54
 79  \w     77.00 104.00   0.50    1.32    --  107.75 -94.00  60.00   54
 80  \w     37.00  72.00   0.50    1.32    --  107.75 -94.00  60.00   70
 81  \w    125.00 158.00   0.50    1.32    --  107.75  61.00-120.00   66
 82  \w     91.00 120.00   0.50    1.32    --  107.75  61.00-120.00   58
 83  \w    131.00 163.00   0.50    1.32    --  107.75  45.00-180.00   64
 84  \w     96.00 121.00   0.50    1.32    --  107.75  45.00-180.00   50
 85  \w     36.00 105.00   0.50    1.32    --  107.75 -94.00 150.00  138
 86  \w    128.00 177.00   0.50    1.32    --  107.75  61.00 150.00   98
 87  \w     91.00 123.00   0.50    1.32    --  107.75  61.00 150.00   64
 88  \w    127.00 153.00   0.50    1.32    --  107.75  61.00   0.00   52
 89  \w     39.00  68.00   0.50    1.32    --  107.75-125.00  30.00   58
 90  \w     91.00 121.00   0.50    1.32    --  107.75  61.00   0.00   60
 91  \w     91.00 165.00   0.50    1.32    --  107.75  61.00 -90.00  148
 92  \w    100.00 157.00   0.50    1.32    --  107.75  45.00-150.00  114
 93  \w     96.00 122.00   0.50    1.32    --  107.75  45.00 120.00   52
 94  \w    142.00 168.00   0.50    1.32    --  107.75  45.00  90.00   52
 95  \w     44.00 106.00   0.50    1.32    --  107.75 -94.00 120.00  124
 96  \w     96.00 123.00   0.50    1.32    --  107.75  45.00  90.00   54
 97  \w     91.00 119.00   0.50    1.32    --  107.75  61.00 120.00   56
 98  \w    128.00 178.00   0.50    1.32    --  107.75  61.00  60.00  100
 99  \w     91.00 122.00   0.50    1.32    --  107.75  61.00  60.00   62
100  \w    100.00 154.00   0.50    1.32    --  107.75  45.00-120.00  108
101  \w     46.00  71.00   0.50    1.32    --  107.75 -45.00-180.00   50
102  \w     97.00 148.00   0.50    1.32    --  107.75  45.00 -90.00  102
103  \w     80.00 106.00   0.50    1.32    --  107.75 -94.00  90.00   52
104  \w    127.00 153.00   0.50    1.32    --  107.75  45.00 -30.00   52
105  \w     97.00 126.00   0.50    1.32    --  107.75  45.00 -30.00   58
106  \w     44.00  74.00   0.50    1.32    --  107.75 -94.00  90.00   60
107  \w    101.00 153.00   0.50    1.32    --  107.75  45.00  60.00  104
108  \w     40.00  68.00   0.50    1.32    --  107.75-125.00   0.00   56
109  \w     87.00 112.00   0.50    1.32    --  107.75-125.00   0.00   50
110  \w     81.00 107.00   0.50    1.32    --  107.75-102.00-113.87   52
111  \w     38.00  72.00   0.50    1.32    --  107.75-102.00-113.87   68
112  \w     36.00  61.00   0.50    1.32    --  107.75 -45.00-120.00   50
113  \w     37.00 107.00   0.50    1.32    --  107.75-102.00  51.24  140
114  \w     76.00 106.00   0.50    1.32    --  107.75 -94.00   0.00   60
115  \w     35.00  73.00   0.50    1.32    --  107.75 -94.00   0.00   76
116  \w     95.00 178.00   0.50    1.32    --  107.75  58.00 -11.19  166
117  \w    128.00 176.00   0.50    1.32    --  107.75  61.00-150.00   96
118  \w     91.00 117.00   0.50    1.32    --  107.75  61.00-150.00   52
119  \w    124.00 162.00   0.50    1.32    --  107.75  56.00  26.52   76
120  \w    128.00 154.00   0.50    1.32    --  107.75  45.00 120.00   52
121  \w     96.00 155.00   0.50    1.32    --  107.75  45.00 150.00  118
122  \w    149.00 177.00   0.50    1.32    --  107.75  61.00-180.00   56
123  \w     91.00 120.00   0.50    1.32    --  107.75  61.00-180.00   58
124  \w     93.00 120.00   0.50    1.32    --  107.75  56.00  26.52   54
125  \w     84.00 111.00   0.50    1.32    --  107.75-125.00  30.00   54
126  \w    132.00 165.00   0.50    1.32    --  107.75  61.00 -30.00   66
127  \w     91.00 124.00   0.50    1.32    --  107.75  61.00 -30.00   66
128  \w     48.00  93.00   0.50    1.32    --  107.75 -61.00 -30.00   90
129  \w     70.00 106.00   0.50    1.32    --  107.75 -94.00 -60.00   72
130  \w    143.00 175.00   0.50    1.32    --  107.75  62.00 -77.09   64
131  \w    129.00 177.00   0.50    1.32    --  107.75  61.00  30.00   96
132  \w     92.00 121.00   0.50    1.32    --  107.75  61.00  30.00   58
133  \w     92.00 137.00   0.50    1.32    --  107.75  62.00 -77.09   90
134  \w    145.00 175.00   0.50    1.32    --  107.75  61.00  90.00   60
135  \w     91.00 140.00   0.50    1.32    --  107.75  61.00  90.00   98
136  \w     91.00 178.00   0.50    1.32    --  107.75  61.00 -60.00  174
137  \w     59.00  90.00   0.50    1.32    --  107.75 -61.00 -90.00   62
;
_diffrn_measurement_device 'four-circle diffractometer'
_diffrn_measurement_device_type 'XtaLAB Synergy, Dualflex, HyPix'
_diffrn_measurement_method '\w scans'
_diffrn_orient_matrix_type 'CrysAlisPro convention (1999,Acta A55,543-557)'
_diffrn_orient_matrix_UB_11 -0.1323197000
_diffrn_orient_matrix_UB_12 0.0018639000
_diffrn_orient_matrix_UB_13 0.0105034000
_diffrn_orient_matrix_UB_21 -0.0287951000
_diffrn_orient_matrix_UB_22 0.0176804000
_diffrn_orient_matrix_UB_23 -0.0460215000
_diffrn_orient_matrix_UB_31 -0.0079276000
_diffrn_orient_matrix_UB_32 -0.0955243000
_diffrn_orient_matrix_UB_33 -0.0083009000
_diffrn_radiation_monochromator mirror
_diffrn_radiation_probe x-ray
_diffrn_radiation_type 'Cu K\a'
_diffrn_radiation_wavelength 1.54184
_diffrn_reflns_av_R_equivalents 0.0434
_diffrn_reflns_av_unetI/netI 0.0169
_diffrn_reflns_Laue_measured_fraction_full 0.994
_diffrn_reflns_Laue_measured_fraction_max 0.978
_diffrn_reflns_limit_h_max 14
_diffrn_reflns_limit_h_min -13
_diffrn_reflns_limit_k_max 17
_diffrn_reflns_limit_k_min -19
_diffrn_reflns_limit_l_max 40
_diffrn_reflns_limit_l_min -40
_diffrn_reflns_number 70033
_diffrn_reflns_point_group_measured_fraction_full 0.994
_diffrn_reflns_point_group_measured_fraction_max 0.978
_diffrn_reflns_theta_full 67.684
_diffrn_reflns_theta_max 77.237
_diffrn_reflns_theta_min 4.764
_diffrn_source 'micro-focus sealed X-ray tube'
_diffrn_source_type 'PhotonJet (Cu) X-ray Source'
_exptl_absorpt_coefficient_mu 42.731
_exptl_absorpt_correction_T_max 0.292
_exptl_absorpt_correction_T_min 0.016
_exptl_absorpt_correction_type gaussian
_exptl_absorpt_process_details
;
CrysAlisPro 1.171.42.84a (Rigaku Oxford Diffraction, 2023)
Numerical absorption correction based on gaussian integration over
a multifaceted crystal model
Empirical absorption correction using spherical harmonics,
implemented in SCALE3 ABSPACK scaling algorithm.
;
_exptl_crystal_colour 'clear whiteish colourless'
_exptl_crystal_colour_lustre clear
_exptl_crystal_colour_modifier whiteish
_exptl_crystal_colour_primary colourless
_exptl_crystal_density_diffrn 2.802
_exptl_crystal_description irregular
_exptl_crystal_F_000 4432
_exptl_crystal_size_max 0.209
_exptl_crystal_size_mid 0.069
_exptl_crystal_size_min 0.063
_refine_diff_density_max 1.508
_refine_diff_density_min -1.283
_refine_diff_density_rms 0.202
_refine_ls_extinction_coef 0.000047(2)
_refine_ls_extinction_expression Fc^*^=kFc[1+0.001xFc^2^\l^3^/sin(2\q)]^-1/4^
_refine_ls_extinction_method 'SHELXL-2018/3 (Sheldrick 2018)'
_refine_ls_goodness_of_fit_ref 1.143
_refine_ls_hydrogen_treatment constr
_refine_ls_matrix_type full
_refine_ls_number_parameters 259
_refine_ls_number_reflns 6022
_refine_ls_number_restraints 1
_refine_ls_restrained_S_all 1.142
_refine_ls_R_factor_all 0.0333
_refine_ls_R_factor_gt 0.0317
_refine_ls_shift/su_max 0.004
_refine_ls_shift/su_mean 0.000
_refine_ls_structure_factor_coef Fsqd
_refine_ls_weighting_details 'w=1/[\s^2^(Fo^2^)+(0.0426P)^2^+23.1008P] where P=(Fo^2^+2Fc^2^)/3'
_refine_ls_weighting_scheme calc
_refine_ls_wR_factor_gt 0.0943
_refine_ls_wR_factor_ref 0.0956
_reflns_Friedel_coverage 0.000
_reflns_number_gt 5555
_reflns_number_total 6022
_reflns_threshold_expression 'I > 2\s(I)'
_cod_data_source_file d3cc00044c2.cif
_cod_data_source_block v-4-66-cu-ac_auto
_cod_depositor_comments 'Adding full bibliography for 7131360.cif.'
_cod_original_cell_volume 5802.80(7)
_cod_database_code 7131360
_shelx_shelxl_version_number 2018/3
_chemical_oxdiff_formula C8H30Cl11N5OPb3
_chemical_oxdiff_usercomment 150K
_shelx_space_group_comment
;
The symmetry employed for this shelxl refinement is uniquely defined
by the following loop, which should always be used as a source of
symmetry information in preference to the above space-group names.
They are only intended as comments.
;
_shelx_estimated_absorpt_t_max 0.174
_shelx_estimated_absorpt_t_min 0.041
_olex2_refinement_description
;
1. Fixed Uiso
 At 1.2 times of:
  All C(H,H) groups, {H1A,H1B,H1C} of N1, All N(H,H) groups
 At 1.5 times of:
  All O(H,H) groups, {H5A,H5B,H5C} of N5
2. Restrained distances
 H1G-H1B
 2.1 with sigma of 0.02
3.a Free rotating group:
 O1(H1F,H1G)
3.b Secondary CH2 refined with riding coordinates:
 N2(H2A,H2B), N3(H3A,H3B), N4(H4A,H4B), C1(H1D,H1E), C2(H2C,H2D), C3(H3C,H3D),
 C4(H4C,H4D), C5(H5D,H5E), C6(H6A,H6B), C7(H7A,H7B), C8(H8A,H8B)
3.c Idealised Me refined as rotating group:
 N1(H1A,H1B,H1C), N5(H5A,H5B,H5C)
;
_olex2_submission_special_instructions 'No special instructions were received'
_oxdiff_exptl_absorpt_empirical_details
;
Empirical correction (ABSPACK) includes:
- Absorption correction using spherical harmonics
- Frame scaling
- Detector area scaling
;
_oxdiff_exptl_absorpt_empirical_full_max 1.808
_oxdiff_exptl_absorpt_empirical_full_min 0.676

loop_
_space_group_symop_operation_xyz
'x, y, z'
'-x+1/2, -y, z+1/2'
'-x, y+1/2, -z+1/2'
'x+1/2, -y+1/2, -z'
'-x, -y, -z'
'x-1/2, y, -z-1/2'
'x, -y-1/2, z-1/2'
'-x-1/2, y-1/2, z'

loop_
_atom_site_label
_atom_site_type_symbol
_atom_site_fract_x
_atom_site_fract_y
_atom_site_fract_z
_atom_site_U_iso_or_equiv
_atom_site_adp_type
_atom_site_occupancy
_atom_site_site_symmetry_order
_atom_site_calc_flag
_atom_site_refinement_flags_posn
_atom_site_refinement_flags_adp
_atom_site_refinement_flags_occupancy
_atom_site_disorder_assembly
_atom_site_disorder_group
Pb1 Pb 0.51666(2) 0.65544(2) 0.74896(2) 0.02438(9) Uani 1 1 d . . . . .
Pb2 Pb 0.50984(2) 0.65918(2) 0.61649(2) 0.02807(9) Uani 1 1 d . . . . .
Pb3 Pb 0.00802(2) 0.65729(2) 0.61902(2) 0.02601(9) Uani 1 1 d . . . . .
Cl1 Cl 0.51211(11) 0.52109(8) 0.81259(4) 0.0308(3) Uani 1 1 d . . . . .
Cl2 Cl 0.53462(12) 0.78072(8) 0.81115(4) 0.0310(3) Uani 1 1 d . . . . .
Cl3 Cl 0.76474(16) 0.65590(11) 0.74645(7) 0.0704(8) Uani 1 1 d . . . . .
Cl4 Cl 0.53676(13) 0.53212(8) 0.68330(4) 0.0323(3) Uani 1 1 d . . . . .
Cl5 Cl 0.50853(11) 0.78927(9) 0.68894(4) 0.0316(3) Uani 1 1 d . . . . .
Cl6 Cl 0.75664(11) 0.67085(10) 0.60282(6) 0.0492(4) Uani 1 1 d . . . . .
Cl7 Cl 0.51012(14) 0.53000(11) 0.56165(5) 0.0539(4) Uani 1 1 d . . . . .
Cl8 Cl 0.50090(15) 0.78649(11) 0.55684(6) 0.0608(5) Uani 1 1 d . . . . .
Cl9 Cl 0.25645(11) 0.64951(9) 0.61248(5) 0.0350(3) Uani 1 1 d . . . . .
Cl10 Cl 0.02279(12) 0.55159(9) 0.55210(4) 0.0393(3) Uani 1 1 d . . . . .
Cl11 Cl 0.02745(12) 0.79861(8) 0.57019(4) 0.0395(3) Uani 1 1 d . . . . .
O1 O 0.7886(6) 0.8706(3) 1.00292(17) 0.0703(15) Uani 1 1 d G . . . .
H1F H 0.766749 0.872547 1.028828 0.105 Uiso 1 1 d G U . . .
H1G H 0.853284 0.899818 1.002130 0.105 Uiso 1 1 d DG U . . .
N1 N 0.7448(4) 0.9392(3) 0.92088(14) 0.0384(10) Uani 1 1 d . . . . .
H1A H 0.776141 0.991899 0.920164 0.046 Uiso 1 1 calc R U . . .
H1B H 0.770869 0.911717 0.943944 0.046 Uiso 1 1 calc DR U . . .
H1C H 0.664899 0.942801 0.921653 0.046 Uiso 1 1 calc R U . . .
N2 N 0.7625(3) 0.8871(3) 0.80686(13) 0.0253(8) Uani 1 1 d . . . . .
H2A H 0.729427 0.834870 0.807207 0.030 Uiso 1 1 calc R U . . .
H2B H 0.842068 0.880539 0.806675 0.030 Uiso 1 1 calc R U . . .
N3 N 0.7349(3) 0.9279(3) 0.69156(12) 0.0259(8) Uani 1 1 d . . . . .
H3A H 0.655745 0.936362 0.691649 0.031 Uiso 1 1 calc R U . . .
H3B H 0.770642 0.979195 0.690693 0.031 Uiso 1 1 calc R U . . .
N4 N 0.7662(4) 0.8733(3) 0.57796(13) 0.0311(9) Uani 1 1 d . . . . .
H4A H 0.730140 0.822143 0.578698 0.037 Uiso 1 1 calc R U . . .
H4B H 0.845179 0.864543 0.579650 0.037 Uiso 1 1 calc R U . . .
N5 N 0.7194(6) 0.7990(5) 0.4873(2) 0.0730(19) Uani 1 1 d . . . . .
H5A H 0.643301 0.806119 0.495357 0.110 Uiso 1 1 calc R U . . .
H5B H 0.748265 0.750693 0.498622 0.110 Uiso 1 1 calc R U . . .
H5C H 0.723044 0.795719 0.459108 0.110 Uiso 1 1 calc R U . . .
C1 C 0.7816(5) 0.8916(3) 0.88285(15) 0.0322(10) Uani 1 1 d . . . . .
H1D H 0.754854 0.832377 0.884760 0.039 Uiso 1 1 calc R U . . .
H1E H 0.868449 0.891859 0.880394 0.039 Uiso 1 1 calc R U . . .
C2 C 0.7272(4) 0.9336(3) 0.84531(14) 0.0281(10) Uani 1 1 d . . . . .
H2C H 0.640443 0.933518 0.847958 0.034 Uiso 1 1 calc R U . . .
H2D H 0.754071 0.992798 0.843531 0.034 Uiso 1 1 calc R U . . .
C3 C 0.7255(4) 0.9321(3) 0.76818(14) 0.0262(9) Uani 1 1 d . . . . .
H3C H 0.758542 0.989770 0.767936 0.031 Uiso 1 1 calc R U . . .
H3D H 0.638650 0.936322 0.767131 0.031 Uiso 1 1 calc R U . . .
C4 C 0.7703(4) 0.8828(3) 0.73070(15) 0.0282(10) Uani 1 1 d . . . . .
H4C H 0.857092 0.877917 0.732005 0.034 Uiso 1 1 calc R U . . .
H4D H 0.736593 0.825292 0.730846 0.034 Uiso 1 1 calc R U . . .
C5 C 0.7685(4) 0.8782(3) 0.65380(15) 0.0282(10) Uani 1 1 d . . . . .
H5D H 0.732001 0.821645 0.655078 0.034 Uiso 1 1 calc R U . . .
H5E H 0.855020 0.870934 0.652954 0.034 Uiso 1 1 calc R U . . .
C6 C 0.7273(5) 0.9240(3) 0.61459(15) 0.0314(10) Uani 1 1 d . . . . .
H6A H 0.640575 0.929559 0.614683 0.038 Uiso 1 1 calc R U . . .
H6B H 0.762142 0.981145 0.613404 0.038 Uiso 1 1 calc R U . . .
C7 C 0.7386(5) 0.9154(3) 0.53753(16) 0.0366(12) Uani 1 1 d . . . . .
H7A H 0.772362 0.972921 0.537625 0.044 Uiso 1 1 calc R U . . .
H7B H 0.652221 0.920672 0.534610 0.044 Uiso 1 1 calc R U . . .
C8 C 0.7866(8) 0.8675(5) 0.5010(2) 0.063(2) Uani 1 1 d . . . . .
H8A H 0.795727 0.907296 0.477486 0.075 Uiso 1 1 calc R U . . .
H8B H 0.866010 0.846732 0.508316 0.075 Uiso 1 1 calc R U . . .

loop_
_atom_site_aniso_label
_atom_site_aniso_U_11
_atom_site_aniso_U_22
_atom_site_aniso_U_33
_atom_site_aniso_U_23
_atom_site_aniso_U_13
_atom_site_aniso_U_12
Pb1 0.01448(14) 0.02345(14) 0.03522(14) 0.00060(6) -0.00024(6) -0.00023(6)
Pb2 0.01720(13) 0.02805(14) 0.03896(14) 0.00047(7) 0.00215(7) 0.00039(6)
Pb3 0.01692(13) 0.02630(13) 0.03482(14) 0.00262(6) 0.00016(7) -0.00024(6)
Cl1 0.0235(6) 0.0273(6) 0.0417(6) 0.0011(4) -0.0020(4) -0.0020(4)
Cl2 0.0266(6) 0.0276(6) 0.0387(6) -0.0011(4) -0.0019(5) -0.0019(5)
Cl3 0.0159(8) 0.0430(11) 0.152(2) 0.0332(9) -0.0015(8) -0.0007(5)
Cl4 0.0276(7) 0.0280(6) 0.0415(6) -0.0025(4) -0.0014(4) 0.0025(5)
Cl5 0.0239(6) 0.0293(6) 0.0415(6) 0.0028(4) -0.0007(4) 0.0038(4)
Cl6 0.0177(6) 0.0452(8) 0.0847(11) -0.0047(8) 0.0025(6) -0.0002(5)
Cl7 0.0442(9) 0.0603(9) 0.0573(9) -0.0271(7) -0.0043(6) 0.0077(6)
Cl8 0.0643(11) 0.0473(9) 0.0707(11) 0.0233(8) 0.0137(8) 0.0069(7)
Cl9 0.0185(6) 0.0419(7) 0.0447(7) 0.0030(5) -0.0009(5) -0.0006(4)
Cl10 0.0313(6) 0.0463(7) 0.0403(6) -0.0106(5) -0.0033(5) 0.0014(5)
Cl11 0.0276(6) 0.0386(6) 0.0523(7) 0.0161(5) -0.0030(5) -0.0024(5)
O1 0.093(4) 0.057(3) 0.061(3) -0.009(2) -0.036(3) -0.003(3)
N1 0.040(3) 0.040(3) 0.035(2) -0.0042(19) 0.0042(19) -0.0096(19)
N2 0.0171(19) 0.0278(19) 0.0310(19) 0.0010(17) 0.0008(15) 0.0011(14)
N3 0.020(2) 0.030(2) 0.0277(19) 0.0006(16) -0.0012(15) -0.0002(15)
N4 0.026(2) 0.034(2) 0.033(2) 0.0013(17) 0.0013(16) 0.0060(17)
N5 0.071(4) 0.082(5) 0.066(4) -0.012(3) -0.007(3) 0.025(4)
C1 0.021(2) 0.040(3) 0.035(3) -0.002(2) 0.0001(19) 0.004(2)
C2 0.023(2) 0.031(2) 0.031(2) -0.0024(18) 0.0026(18) 0.0026(19)
C3 0.019(2) 0.028(2) 0.031(2) 0.0009(19) 0.0014(18) 0.0040(18)
C4 0.023(2) 0.030(2) 0.031(2) 0.0009(19) 0.0019(18) 0.0035(19)
C5 0.020(2) 0.033(3) 0.032(2) -0.0002(19) 0.0009(18) 0.0028(18)
C6 0.030(3) 0.032(2) 0.032(2) -0.0028(19) -0.004(2) 0.007(2)
C7 0.039(3) 0.036(3) 0.035(3) 0.007(2) -0.006(2) 0.009(2)
C8 0.073(5) 0.077(5) 0.037(3) 0.005(3) -0.011(3) 0.020(4)

loop_
_atom_type_symbol
_atom_type_description
_atom_type_scat_dispersion_real
_atom_type_scat_dispersion_imag
_atom_type_scat_source
C C 0.0181 0.0091 'International Tables Vol C Tables 4.2.6.8 and 6.1.1.4'
H H 0.0000 0.0000 'International Tables Vol C Tables 4.2.6.8 and 6.1.1.4'
Cl Cl 0.3639 0.7018 'International Tables Vol C Tables 4.2.6.8 and 6.1.1.4'
N N 0.0311 0.0180 'International Tables Vol C Tables 4.2.6.8 and 6.1.1.4'
O O 0.0492 0.0322 'International Tables Vol C Tables 4.2.6.8 and 6.1.1.4'
Pb Pb -4.0753 8.5060 'International Tables Vol C Tables 4.2.6.8 and 6.1.1.4'

loop_
_exptl_crystal_face_index_h
_exptl_crystal_face_index_k
_exptl_crystal_face_index_l
_exptl_crystal_face_perp_dist
0 -1 0 0.0354
0 1 0 0.0334
0 0 -1 0.0343
0 0 1 0.0283
-1 0 0 0.1047
1 0 0 0.1047
-2 0 -5 0.0731
2 0 -5 0.0818

loop_
_geom_angle_atom_site_label_1
_geom_angle_atom_site_label_2
_geom_angle_atom_site_label_3
_geom_angle
_geom_angle_site_symmetry_1
_geom_angle_site_symmetry_3
_geom_angle_publ_flag
Cl2 Pb1 Cl1 91.07(4) . . ?
Cl2 Pb1 Cl3 91.94(4) . 6_557 ?
Cl2 Pb1 Cl4 171.09(5) . . ?
Cl2 Pb1 Cl5 87.58(4) . . ?
Cl3 Pb1 Cl1 92.24(4) . . ?
Cl3 Pb1 Cl1 87.06(5) 6_557 . ?
Cl3 Pb1 Cl2 86.92(6) . . ?
Cl3 Pb1 Cl3 178.655(19) . 6_557 ?
Cl3 Pb1 Cl4 84.36(6) . . ?
Cl3 Pb1 Cl4 96.80(5) 6_557 . ?
Cl3 Pb1 Cl5 90.03(5) 6_557 . ?
Cl3 Pb1 Cl5 90.63(4) . . ?
Cl4 Pb1 Cl1 91.08(4) . . ?
Cl5 Pb1 Cl1 176.75(4) . . ?
Cl5 Pb1 Cl4 90.70(4) . . ?
Cl6 Pb2 Cl4 93.13(5) . . ?
Cl6 Pb2 Cl9 168.53(6) . . ?
Cl7 Pb2 Cl4 87.53(5) . . ?
Cl7 Pb2 Cl6 86.99(5) . . ?
Cl7 Pb2 Cl8 95.78(6) . . ?
Cl7 Pb2 Cl9 86.09(4) . . ?
Cl8 Pb2 Cl4 174.94(5) . . ?
Cl8 Pb2 Cl6 83.25(5) . . ?
Cl8 Pb2 Cl9 88.36(5) . . ?
Cl9 Pb2 Cl4 95.70(4) . . ?
Cl2 Pb3 Cl1 85.54(3) 6_557 6_557 ?
Cl6 Pb3 Cl1 101.20(4) 1_455 6_557 ?
Cl6 Pb3 Cl2 100.65(4) 1_455 6_557 ?
Cl9 Pb3 Cl1 90.43(4) . 6_557 ?
Cl9 Pb3 Cl2 89.06(4) . 6_557 ?
Cl9 Pb3 Cl6 165.32(6) . 1_455 ?
Cl10 Pb3 Cl1 97.50(4) . 6_557 ?
Cl10 Pb3 Cl2 170.16(4) . 6_557 ?
Cl10 Pb3 Cl6 87.98(5) . 1_455 ?
Cl10 Pb3 Cl9 81.58(4) . . ?
Cl10 Pb3 Cl11 92.63(4) . . ?
Cl11 Pb3 Cl1 168.17(4) . 6_557 ?
Cl11 Pb3 Cl2 83.49(4) . 6_557 ?
Cl11 Pb3 Cl6 85.19(5) . 1_455 ?
Cl11 Pb3 Cl9 85.01(4) . . ?
Pb1 Cl1 Pb3 89.34(4) . 6_657 ?
Pb1 Cl2 Pb3 93.62(4) . 6_657 ?
Pb1 Cl3 Pb1 175.41(9) . 6_657 ?
Pb1 Cl4 Pb2 93.49(4) . . ?
Pb2 Cl6 Pb3 159.18(8) . 1_655 ?
Pb3 Cl9 Pb2 171.21(6) . . ?
H1F O1 H1G 104.5 . . ?
H1A N1 H1B 109.5 . . ?
H1A N1 H1C 109.5 . . ?
H1B N1 H1C 109.5 . . ?
C1 N1 H1A 109.5 . . ?
C1 N1 H1B 109.5 . . ?
C1 N1 H1C 109.5 . . ?
H2A N2 H2B 107.9 . . ?
C2 N2 H2A 109.2 . . ?
C2 N2 H2B 109.2 . . ?
C2 N2 C3 112.2(4) . . ?
C3 N2 H2A 109.2 . . ?
C3 N2 H2B 109.2 . . ?
H3A N3 H3B 108.0 . . ?
C4 N3 H3A 109.4 . . ?
C4 N3 H3B 109.4 . . ?
C5 N3 H3A 109.4 . . ?
C5 N3 H3B 109.4 . . ?
C5 N3 C4 111.1(4) . . ?
H4A N4 H4B 107.8 . . ?
C6 N4 H4A 109.1 . . ?
C6 N4 H4B 109.1 . . ?
C6 N4 C7 112.5(4) . . ?
C7 N4 H4A 109.1 . . ?
C7 N4 H4B 109.1 . . ?
H5A N5 H5B 109.5 . . ?
H5A N5 H5C 109.5 . . ?
H5B N5 H5C 109.5 . . ?
C8 N5 H5A 109.5 . . ?
C8 N5 H5B 109.5 . . ?
C8 N5 H5C 109.5 . . ?
N1 C1 H1D 110.0 . . ?
N1 C1 H1E 110.0 . . ?
N1 C1 C2 108.4(4) . . ?
H1D C1 H1E 108.4 . . ?
C2 C1 H1D 110.0 . . ?
C2 C1 H1E 110.0 . . ?
N2 C2 C1 109.5(4) . . ?
N2 C2 H2C 109.8 . . ?
N2 C2 H2D 109.8 . . ?
C1 C2 H2C 109.8 . . ?
C1 C2 H2D 109.8 . . ?
H2C C2 H2D 108.2 . . ?
N2 C3 H3C 110.0 . . ?
N2 C3 H3D 110.0 . . ?
N2 C3 C4 108.6(4) . . ?
H3C C3 H3D 108.4 . . ?
C4 C3 H3C 110.0 . . ?
C4 C3 H3D 110.0 . . ?
N3 C4 C3 109.2(4) . . ?
N3 C4 H4C 109.8 . . ?
N3 C4 H4D 109.8 . . ?
C3 C4 H4C 109.8 . . ?
C3 C4 H4D 109.8 . . ?
H4C C4 H4D 108.3 . . ?
N3 C5 H5D 109.7 . . ?
N3 C5 H5E 109.7 . . ?
N3 C5 C6 109.9(4) . . ?
H5D C5 H5E 108.2 . . ?
C6 C5 H5D 109.7 . . ?
C6 C5 H5E 109.7 . . ?
N4 C6 C5 107.7(4) . . ?
N4 C6 H6A 110.2 . . ?
N4 C6 H6B 110.2 . . ?
C5 C6 H6A 110.2 . . ?
C5 C6 H6B 110.2 . . ?
H6A C6 H6B 108.5 . . ?
N4 C7 H7A 109.2 . . ?
N4 C7 H7B 109.2 . . ?
N4 C7 C8 112.2(4) . . ?
H7A C7 H7B 107.9 . . ?
C8 C7 H7A 109.2 . . ?
C8 C7 H7B 109.2 . . ?
N5 C8 C7 116.2(7) . . ?
N5 C8 H8A 108.2 . . ?
N5 C8 H8B 108.2 . . ?
C7 C8 H8A 108.2 . . ?
C7 C8 H8B 108.2 . . ?
H8A C8 H8B 107.4 . . ?

loop_
_geom_bond_atom_site_label_1
_geom_bond_atom_site_label_2
_geom_bond_distance
_geom_bond_site_symmetry_2
_geom_bond_publ_flag
Pb1 Cl1 2.9562(13) . ?
Pb1 Cl2 2.8280(12) . ?
Pb1 Cl3 2.8672(18) 6_557 ?
Pb1 Cl3 2.8209(18) . ?
Pb1 Cl4 2.8886(12) . ?
Pb1 Cl5 2.8720(13) . ?
Pb2 Cl4 2.9629(12) . ?
Pb2 Cl6 2.8455(13) . ?
Pb2 Cl7 2.7048(15) . ?
Pb2 Cl8 2.7881(16) . ?
Pb2 Cl9 2.8870(13) . ?
Pb3 Cl1 3.0843(13) 6_557 ?
Pb3 Cl2 2.9955(12) 6_557 ?
Pb3 Cl6 2.9123(14) 1_455 ?
Pb3 Cl9 2.8342(13) . ?
Pb3 Cl10 2.7342(13) . ?
Pb3 Cl11 2.7472(12) . ?
O1 H1F 0.8700 . ?
O1 H1G 0.8700 . ?
N1 H1A 0.9100 . ?
N1 H1B 0.9100 . ?
N1 H1C 0.9100 . ?
N1 C1 1.497(6) . ?
N2 H2A 0.9100 . ?
N2 H2B 0.9100 . ?
N2 C2 1.495(6) . ?
N2 C3 1.495(6) . ?
N3 H3A 0.9100 . ?
N3 H3B 0.9100 . ?
N3 C4 1.503(6) . ?
N3 C5 1.498(6) . ?
N4 H4A 0.9100 . ?
N4 H4B 0.9100 . ?
N4 C6 1.494(6) . ?
N4 C7 1.495(6) . ?
N5 H5A 0.9100 . ?
N5 H5B 0.9100 . ?
N5 H5C 0.9100 . ?
N5 C8 1.399(11) . ?
C1 H1D 0.9900 . ?
C1 H1E 0.9900 . ?
C1 C2 1.512(7) . ?
C2 H2C 0.9900 . ?
C2 H2D 0.9900 . ?
C3 H3C 0.9900 . ?
C3 H3D 0.9900 . ?
C3 C4 1.525(7) . ?
C4 H4C 0.9900 . ?
C4 H4D 0.9900 . ?
C5 H5D 0.9900 . ?
C5 H5E 0.9900 . ?
C5 C6 1.529(7) . ?
C6 H6A 0.9900 . ?
C6 H6B 0.9900 . ?
C7 H7A 0.9900 . ?
C7 H7B 0.9900 . ?
C7 C8 1.502(9) . ?
C8 H8A 0.9900 . ?
C8 H8B 0.9900 . ?

loop_
_geom_torsion_atom_site_label_1
_geom_torsion_atom_site_label_2
_geom_torsion_atom_site_label_3
_geom_torsion_atom_site_label_4
_geom_torsion
_geom_torsion_site_symmetry_1
_geom_torsion_site_symmetry_2
_geom_torsion_site_symmetry_3
_geom_torsion_site_symmetry_4
_geom_torsion_publ_flag
N1 C1 C2 N2 -179.9(4) . . . . ?
N2 C3 C4 N3 -179.3(3) . . . . ?
N3 C5 C6 N4 178.3(4) . . . . ?
N4 C7 C8 N5 81.2(7) . . . . ?
C2 N2 C3 C4 177.1(4) . . . . ?
C3 N2 C2 C1 -172.1(4) . . . . ?
C4 N3 C5 C6 177.9(4) . . . . ?
C5 N3 C4 C3 -175.4(4) . . . . ?
C6 N4 C7 C8 175.4(5) . . . . ?
C7 N4 C6 C5 -175.7(4) . . . . ?

loop_
_exptl_oxdiff_crystal_face_indexfrac_h
_exptl_oxdiff_crystal_face_indexfrac_k
_exptl_oxdiff_crystal_face_indexfrac_l
_exptl_oxdiff_crystal_face_x
_exptl_oxdiff_crystal_face_y
_exptl_oxdiff_crystal_face_z
0.0000 -0.9993 0.0000 -0.0019 -0.0177 0.0955
-0.0000 0.9993 -0.0000 0.0019 0.0177 -0.0955
0.0001 -0.0001 -0.9993 -0.0105 0.0460 0.0083
-0.0001 0.0001 0.9993 0.0105 -0.0460 -0.0083
-0.9992 0.0001 -0.0009 0.1322 0.0288 0.0079
0.9992 -0.0001 0.0009 -0.1322 -0.0288 -0.0079
-1.9977 -0.0001 -4.9983 0.2118 0.2876 0.0573
1.9990 -0.0005 -4.9946 -0.3170 0.1723 0.0257
